data_4108093
loop_
_publ_author_name
'Nathan D. Shapiro'
'F. Dean Toste'

_publ_section_title
;
 Synthesis of Azepines by a Gold-Catalyzed Intermolecular [4 +
 3]-Annulation
;
_journal_name_full 'Journal of the American Chemical Society'
_journal_page_first 9244
_journal_page_last 9245
_journal_paper_doi 10.1021/ja803890t
_journal_volume 130
_journal_year 2008
_chemical_formula_moiety 'C33 H36 N2 O6 '
_chemical_formula_sum 'C33 H36 N2 O6'
_chemical_formula_weight 556.66
_space_group_IT_number 2
_symmetry_cell_setting triclinic
_symmetry_Int_Tables_number 2
_symmetry_space_group_name_Hall '-P 1'
_symmetry_space_group_name_H-M 'P -1'
_audit_creation_date 'Wed May 21 16:22:20 2008'
_audit_creation_method 'by teXsan'
_cell_angle_alpha 91.177(2)
_cell_angle_beta 108.735(2)
_cell_angle_gamma 99.232(2)
_cell_formula_units_Z 2
_cell_length_a 10.009(1)
_cell_length_b 11.164(1)
_cell_length_c 14.152(2)
_cell_measurement_reflns_used 2574
_cell_measurement_temperature 152.2
_cell_measurement_theta_max 23.0
_cell_measurement_theta_min 2.0
_cell_volume 1473.8(3)
_computing_cell_refinement 'Bruker-AXS SAINT v6.40'
_computing_data_collection 'Bruker-AXS SMART v5.631'
_computing_data_reduction 'Bruker-AXS SAINT v6.40'
_computing_publication_material teXsan
_computing_structure_refinement teXsan
_computing_structure_solution SIR97
_diffrn_measured_fraction_theta_full 0.9946
_diffrn_measured_fraction_theta_max 0.9946
_diffrn_measurement_device_type 'Bruker APEX'
_diffrn_measurement_method \w-scans
_diffrn_radiation_type 'Mo K\a'
_diffrn_radiation_wavelength 0.7107
_diffrn_reflns_av_R_equivalents 0.020
_diffrn_reflns_limit_h_max 11
_diffrn_reflns_limit_h_min 0
_diffrn_reflns_limit_k_max 12
_diffrn_reflns_limit_k_min -13
_diffrn_reflns_limit_l_max 15
_diffrn_reflns_limit_l_min -16
_diffrn_reflns_number 11960
_diffrn_reflns_theta_full 24.71
_diffrn_reflns_theta_max 24.71
_diffrn_standards_decay_% 0
_diffrn_standards_interval_count 0
_diffrn_standards_interval_time 0
_diffrn_standards_number 0
_exptl_absorpt_coefficient_mu 0.086
_exptl_absorpt_correction_T_max 0.995
_exptl_absorpt_correction_T_min 0.816
_exptl_absorpt_correction_type empirical
_exptl_absorpt_process_details 'Blessing, 1995'
_exptl_crystal_colour yellow
_exptl_crystal_density_diffrn 1.254
_exptl_crystal_description blocklike
_exptl_crystal_F_000 592.00
_exptl_crystal_size_max 0.180
_exptl_crystal_size_mid 0.140
_exptl_crystal_size_min 0.060
_refine_diff_density_max 0.31
_refine_diff_density_min -0.22
_refine_ls_extinction_method none
_refine_ls_goodness_of_fit_ref 1.683
_refine_ls_hydrogen_treatment constr
_refine_ls_number_parameters 370
_refine_ls_number_reflns 3200
_refine_ls_R_factor_all 0.0777
_refine_ls_R_factor_gt 0.0462
_refine_ls_shift/su_max 0.0001
_refine_ls_structure_factor_coef F
_refine_ls_weighting_details 'w = 1/[\s^2^(Fo) + 0.00063|Fo|^2^]'
_refine_ls_weighting_scheme calc
_refine_ls_wR_factor_all 0.0680
_refine_ls_wR_factor_ref 0.0601
_reflns_number_gt 3200
_reflns_number_total 4966
_reflns_threshold_expression F^2^>3.0\s(F^2^)
_cod_data_source_file ja803890t-file001.cif
_cod_data_source_block Nathan_Shapiro_ns-09-062_a
_cod_original_cell_volume 1473.7(3)
_cod_original_sg_symbol_H-M 'P -1 '
_cod_original_formula_sum 'C33 H36 N2 O6 '
_cod_database_code 4108093

loop_
_symmetry_equiv_pos_as_xyz
x,y,z
-x,-y,-z

loop_
_atom_site_label
_atom_site_type_symbol
_atom_site_fract_x
_atom_site_fract_y
_atom_site_fract_z
_atom_site_U_iso_or_equiv
_atom_site_adp_type
_atom_site_occupancy
_atom_site_calc_flag
_atom_site_refinement_flags
O1 O 0.4752(2) 0.8843(2) -0.0411(1) 0.0496(6) Uani 1.00 d .
O2 O 0.5336(2) 0.3115(1) 0.3349(1) 0.0347(5) Uani 1.00 d .
O4 O 0.2362(2) 0.3457(2) 0.6784(1) 0.0460(6) Uani 1.00 d .
O5 O 0.0655(3) -0.0020(2) -0.2058(1) 0.0525(7) Uani 1.00 d .
O6 O -0.1324(3) 0.0686(2) -0.2470(2) 0.0632(8) Uani 1.00 d .
O7 O 0.4870(5) 0.1161(5) 0.2606(4) 0.038(2) Uiso 0.43 d P
O8 O 0.5316(4) 0.1641(4) 0.2310(3) 0.047(2) Uiso 0.57 d P
N1 N 0.3096(2) 0.5031(2) 0.1697(2) 0.0317(6) Uani 1.00 d .
N2 N -0.0163(3) 0.0578(2) -0.1864(2) 0.0426(8) Uani 1.00 d .
C1 C 0.4135(3) 0.4371(2) 0.2216(2) 0.0298(7) Uani 1.00 d .
C2 C 0.3996(3) 0.3398(2) 0.2726(2) 0.0300(7) Uani 1.00 d .
C3 C 0.2733(3) 0.2635(2) 0.2898(2) 0.0302(7) Uani 1.00 d .
C4 C 0.1305(3) 0.2804(2) 0.2128(2) 0.0310(7) Uani 1.00 d .
C5 C 0.1031(3) 0.4109(2) 0.2164(2) 0.0308(7) Uani 1.00 d .
C6 C 0.1812(3) 0.5034(2) 0.1901(2) 0.0322(8) Uani 1.00 d .
C7 C 0.3549(3) 0.6024(2) 0.1164(2) 0.0314(8) Uani 1.00 d .
C8 C 0.3423(3) 0.5787(2) 0.0161(2) 0.0335(8) Uani 1.00 d .
C9 C 0.3854(3) 0.6750(2) -0.0351(2) 0.0365(8) Uani 1.00 d .
C10 C 0.4363(3) 0.7905(2) 0.0114(2) 0.0366(8) Uani 1.00 d .
C11 C 0.4491(3) 0.8127(2) 0.1108(2) 0.0377(8) Uani 1.00 d .
C12 C 0.4094(3) 0.7190(2) 0.1651(2) 0.0345(8) Uani 1.00 d .
C13 C 0.2838(3) 0.4542(2) -0.0355(2) 0.0434(9) Uani 1.00 d .
C14 C 0.4220(3) 0.7466(2) 0.2728(2) 0.0439(9) Uani 1.00 d .
C15 C 0.5749(3) 0.2081(3) 0.3174(2) 0.0449(9) Uani 1.00 d .
C16 C 0.6997(3) 0.1792(2) 0.4005(2) 0.0420(9) Uani 1.00 d .
C17 C 0.7960(4) 0.2913(3) 0.4630(3) 0.085(1) Uani 1.00 d .
C18 C 0.7857(4) 0.1089(3) 0.3552(3) 0.078(1) Uani 1.00 d .
C19 C 0.6338(5) 0.0982(4) 0.4643(3) 0.096(2) Uani 1.00 d .
C20 C 0.2681(3) 0.2844(2) 0.3952(2) 0.0290(7) Uani 1.00 d .
C21 C 0.3198(3) 0.3966(2) 0.4507(2) 0.0353(8) Uani 1.00 d .
C22 C 0.3068(3) 0.4141(2) 0.5436(2) 0.0366(8) Uani 1.00 d .
C23 C 0.2418(3) 0.3192(2) 0.5843(2) 0.0335(8) Uani 1.00 d .
C24 C 0.1897(3) 0.2065(2) 0.5312(2) 0.0343(8) Uani 1.00 d .
C25 C 0.2047(3) 0.1911(2) 0.4373(2) 0.0348(8) Uani 1.00 d .
C26 C 0.1774(4) 0.2475(3) 0.7231(2) 0.054(1) Uani 1.00 d .
C27 C 0.1019(3) 0.2287(2) 0.1061(2) 0.0309(7) Uani 1.00 d .
C28 C 0.1951(3) 0.1659(2) 0.0786(2) 0.0342(8) Uani 1.00 d .
C29 C 0.1579(3) 0.1108(2) -0.0176(2) 0.0364(8) Uani 1.00 d .
C30 C 0.0270(3) 0.1193(2) -0.0859(2) 0.0344(8) Uani 1.00 d .
C31 C -0.0665(3) 0.1828(2) -0.0613(2) 0.0391(8) Uani 1.00 d .
C32 C -0.0285(3) 0.2364(2) 0.0337(2) 0.0367(8) Uani 1.00 d .
C33 C -0.0182(3) 0.4324(2) 0.2517(2) 0.0435(9) Uani 1.00 d .
H1 H 0.5075 0.4656 0.2203 0.0358 Uiso 1.00 calc .
H2 H 0.2821 0.1808 0.2814 0.0363 Uiso 1.00 calc .
H3 H 0.0588 0.2336 0.2342 0.0372 Uiso 1.00 calc .
H4 H 0.1465 0.5782 0.1844 0.0386 Uiso 1.00 calc .
H5 H 0.3796 0.6607 -0.1028 0.0438 Uiso 1.00 calc .
H6 H 0.4852 0.8927 0.1422 0.0453 Uiso 1.00 calc .
H7 H 0.3365 0.3973 0.0019 0.0520 Uiso 1.00 calc .
H8 H 0.2919 0.4534 -0.1006 0.0520 Uiso 1.00 calc .
H9 H 0.1858 0.4325 -0.0407 0.0520 Uiso 1.00 calc .
H10 H 0.4381 0.6763 0.3085 0.0527 Uiso 1.00 calc .
H11 H 0.5001 0.8113 0.3022 0.0527 Uiso 1.00 calc .
H12 H 0.3359 0.7697 0.2755 0.0527 Uiso 1.00 calc .
H13 H 0.8721 0.2674 0.5148 0.1025 Uiso 1.00 calc .
H14 H 0.8344 0.3425 0.4218 0.1025 Uiso 1.00 calc .
H15 H 0.7420 0.3342 0.4917 0.1025 Uiso 1.00 calc .
H16 H 0.7270 0.0351 0.3212 0.0931 Uiso 1.00 calc .
H17 H 0.8176 0.1567 0.3093 0.0931 Uiso 1.00 calc .
H18 H 0.8662 0.0911 0.4069 0.0931 Uiso 1.00 calc .
H19 H 0.5763 0.1411 0.4897 0.1155 Uiso 1.00 calc .
H20 H 0.5759 0.0272 0.4248 0.1155 Uiso 1.00 calc .
H21 H 0.7077 0.0756 0.5184 0.1155 Uiso 1.00 calc .
H22 H 0.3650 0.4623 0.4238 0.0423 Uiso 1.00 calc .
H23 H 0.3424 0.4914 0.5799 0.0439 Uiso 1.00 calc .
H24 H 0.1445 0.1409 0.5582 0.0412 Uiso 1.00 calc .
H25 H 0.1700 0.1136 0.4011 0.0418 Uiso 1.00 calc .
H26 H 0.2328 0.1847 0.7298 0.0653 Uiso 1.00 calc .
H27 H 0.0815 0.2169 0.6822 0.0653 Uiso 1.00 calc .
H28 H 0.1783 0.2751 0.7873 0.0653 Uiso 1.00 calc .
H29 H 0.2854 0.1607 0.1262 0.0411 Uiso 1.00 calc .
H30 H 0.2218 0.0681 -0.0358 0.0437 Uiso 1.00 calc .
H31 H -0.1559 0.1891 -0.1097 0.0469 Uiso 1.00 calc .
H32 H -0.0927 0.2801 0.0506 0.0440 Uiso 1.00 calc .
H33 H -0.0321 0.5142 0.2431 0.0522 Uiso 1.00 calc .
H34 H 0.0042 0.4179 0.3205 0.0522 Uiso 1.00 calc .
H35 H -0.1033 0.3787 0.2139 0.0522 Uiso 1.00 calc .
H36 H 0.4713 0.8627 -0.1125 0.0595 Uiso 0.57 calc P
H37 H 0.4771 0.9637 -0.0077 0.0595 Uiso 0.43 calc P

loop_
_atom_site_aniso_label
_atom_site_aniso_U_11
_atom_site_aniso_U_22
_atom_site_aniso_U_33
_atom_site_aniso_U_12
_atom_site_aniso_U_13
_atom_site_aniso_U_23
O1 0.066(1) 0.041(1) 0.046(1) 0.0021(10) 0.026(1) 0.0156(10)
O2 0.036(1) 0.0287(9) 0.041(1) 0.0097(8) 0.0118(9) 0.0072(8)
O4 0.069(1) 0.037(1) 0.034(1) 0.0016(10) 0.025(1) -0.0003(9)
O5 0.074(2) 0.044(1) 0.042(1) 0.000(1) 0.027(1) -0.0071(10)
O6 0.065(2) 0.075(2) 0.035(1) 0.007(1) -0.001(1) -0.006(1)
N1 0.032(1) 0.031(1) 0.034(1) 0.0093(10) 0.012(1) 0.0100(10)
N2 0.058(2) 0.036(1) 0.032(2) -0.005(1) 0.018(1) 0.000(1)
C1 0.033(2) 0.030(1) 0.028(1) 0.007(1) 0.012(1) 0.002(1)
C2 0.032(2) 0.031(1) 0.028(1) 0.008(1) 0.009(1) 0.001(1)
C3 0.035(2) 0.023(1) 0.031(1) 0.003(1) 0.009(1) 0.001(1)
C4 0.030(2) 0.030(1) 0.031(2) 0.001(1) 0.010(1) 0.003(1)
C5 0.031(2) 0.034(1) 0.025(1) 0.007(1) 0.005(1) -0.000(1)
C6 0.037(2) 0.028(1) 0.030(2) 0.010(1) 0.009(1) 0.002(1)
C7 0.032(2) 0.028(1) 0.034(2) 0.006(1) 0.010(1) 0.010(1)
C8 0.034(2) 0.033(1) 0.034(2) 0.008(1) 0.010(1) 0.005(1)
C9 0.038(2) 0.042(2) 0.033(2) 0.011(1) 0.014(1) 0.008(1)
C10 0.038(2) 0.034(1) 0.039(2) 0.006(1) 0.015(1) 0.011(1)
C11 0.041(2) 0.029(1) 0.039(2) 0.002(1) 0.010(1) 0.003(1)
C12 0.036(2) 0.034(1) 0.032(2) 0.007(1) 0.008(1) 0.007(1)
C13 0.053(2) 0.039(2) 0.039(2) 0.009(1) 0.016(2) 0.005(1)
C14 0.053(2) 0.038(2) 0.036(2) 0.005(1) 0.009(1) 0.005(1)
C15 0.046(2) 0.048(2) 0.039(2) 0.015(1) 0.010(2) -0.008(1)
C16 0.041(2) 0.033(1) 0.051(2) 0.013(1) 0.011(2) 0.007(1)
C17 0.057(2) 0.066(2) 0.106(3) 0.024(2) -0.016(2) -0.014(2)
C18 0.059(2) 0.064(2) 0.108(3) 0.022(2) 0.020(2) -0.003(2)
C19 0.135(4) 0.083(3) 0.088(3) 0.039(3) 0.050(3) 0.039(2)
C20 0.030(2) 0.028(1) 0.027(1) 0.006(1) 0.007(1) 0.004(1)
C21 0.043(2) 0.026(1) 0.032(2) -0.000(1) 0.009(1) 0.003(1)
C22 0.051(2) 0.023(1) 0.031(2) 0.001(1) 0.010(1) -0.004(1)
C23 0.040(2) 0.036(1) 0.025(2) 0.009(1) 0.010(1) 0.002(1)
C24 0.041(2) 0.029(1) 0.032(2) 0.000(1) 0.014(1) 0.005(1)
C25 0.045(2) 0.024(1) 0.031(2) 0.003(1) 0.007(1) -0.002(1)
C26 0.079(2) 0.049(2) 0.038(2) -0.004(2) 0.029(2) 0.001(1)
C27 0.038(2) 0.024(1) 0.030(2) -0.000(1) 0.013(1) 0.004(1)
C28 0.035(2) 0.033(1) 0.030(2) -0.000(1) 0.006(1) 0.002(1)
C29 0.041(2) 0.033(1) 0.036(2) 0.003(1) 0.016(1) -0.001(1)
C30 0.045(2) 0.029(1) 0.024(2) -0.005(1) 0.011(1) 0.000(1)
C31 0.039(2) 0.040(2) 0.031(2) 0.003(1) 0.003(1) 0.004(1)
C32 0.039(2) 0.036(1) 0.034(2) 0.007(1) 0.010(1) -0.001(1)
C33 0.041(2) 0.044(2) 0.047(2) 0.010(1) 0.017(2) 0.002(1)

loop_
_atom_type_symbol
_atom_type_description
_atom_type_scat_dispersion_real
_atom_type_scat_dispersion_imag
_atom_type_scat_source
C C 0.003 0.002
;International Tables for Crystallography
(1992, Vol. C, Tables 4.2.6.8 and 6.1.1.1)
;
O O 0.011 0.006
;International Tables for Crystallography
(1992, Vol. C, Tables 4.2.6.8 and 6.1.1.1)
;
N N 0.006 0.003
;International Tables for Crystallography
(1992, Vol. C, Tables 4.2.6.8 and 6.1.1.1)
;
H H 0.000 0.000
;International Tables for Crystallography
(1992, Vol. C, Table 6.1.1.2)
;

loop_
_geom_angle_atom_site_label_1
_geom_angle_atom_site_label_2
_geom_angle_atom_site_label_3
_geom_angle
_geom_angle_publ_flag
C2 O2 C15 120.8(2) ?
C23 O4 C26 116.1(2) ?
O8 O7 C15 65.3(4) ?
O7 O8 C15 75.8(5) ?
C1 N1 C6 123.1(2) ?
C1 N1 C7 116.9(2) ?
C6 N1 C7 117.1(2) ?
O5 N2 O6 123.2(2) ?
O5 N2 C30 118.2(3) ?
O6 N2 C30 118.6(2) ?
N1 C1 C2 129.2(2) ?
O2 C2 C1 113.9(2) ?
O2 C2 C3 112.4(2) ?
C1 C2 C3 133.0(2) ?
C2 C3 C4 112.3(2) ?
C2 C3 C20 113.4(2) ?
C4 C3 C20 109.6(2) ?
C3 C4 C5 112.9(2) ?
C3 C4 C27 115.8(2) ?
C5 C4 C27 112.2(2) ?
C4 C5 C6 122.8(2) ?
C4 C5 C33 117.2(2) ?
C6 C5 C33 120.0(2) ?
N1 C6 C5 127.3(2) ?
N1 C7 C8 118.4(2) ?
N1 C7 C12 120.0(2) ?
C8 C7 C12 121.5(2) ?
C7 C8 C9 118.2(2) ?
C7 C8 C13 121.3(2) ?
C9 C8 C13 120.6(2) ?
C8 C9 C10 120.8(2) ?
O1 C10 C9 119.7(2) ?
O1 C10 C11 119.7(2) ?
C9 C10 C11 120.5(2) ?
C10 C11 C12 120.6(2) ?
C7 C12 C11 118.3(2) ?
C7 C12 C14 122.3(2) ?
C11 C12 C14 119.3(2) ?
O2 C15 O7 122.8(3) ?
O2 C15 O8 117.1(3) ?
O2 C15 C16 114.3(2) ?
O7 C15 O8 39.0(2) ?
O7 C15 C16 116.7(3) ?
O8 C15 C16 126.4(3) ?
C15 C16 C17 113.2(2) ?
C15 C16 C18 108.5(3) ?
C15 C16 C19 105.1(3) ?
C17 C16 C18 109.9(3) ?
C17 C16 C19 110.3(3) ?
C18 C16 C19 109.8(3) ?
C3 C20 C21 122.8(2) ?
C3 C20 C25 119.6(2) ?
C21 C20 C25 117.5(2) ?
C20 C21 C22 121.4(2) ?
C21 C22 C23 120.2(2) ?
O4 C23 C22 115.6(2) ?
O4 C23 C24 124.5(2) ?
C22 C23 C24 119.9(2) ?
C23 C24 C25 118.8(2) ?
C20 C25 C24 122.3(2) ?
C4 C27 C28 123.4(2) ?
C4 C27 C32 118.6(2) ?
C28 C27 C32 117.9(2) ?
C27 C28 C29 121.1(3) ?
C28 C29 C30 118.9(2) ?
N2 C30 C29 119.6(2) ?
N2 C30 C31 119.0(3) ?
C29 C30 C31 121.4(2) ?
C30 C31 C32 119.1(3) ?
C27 C32 C31 121.7(2) ?
C10 O1 H36 117.124 no
C10 O1 H37 110.409 no
H36 O1 H37 130.272 no
N1 C1 H1 115.406 no
C2 C1 H1 115.410 no
C2 C3 H2 107.059 no
C4 C3 H2 107.058 no
C20 C3 H2 107.059 no
C3 C4 H3 104.906 no
C5 C4 H3 104.905 no
C27 C4 H3 104.908 no
N1 C6 H4 116.370 no
C5 C6 H4 116.370 no
C8 C9 H5 119.605 no
C10 C9 H5 119.602 no
C10 C11 H6 119.693 no
C12 C11 H6 119.694 no
C8 C13 H7 109.474 no
C8 C13 H8 109.472 no
C8 C13 H9 109.475 no
H7 C13 H8 109.468 no
H7 C13 H9 109.470 no
H8 C13 H9 109.468 no
C12 C14 H10 109.470 no
C12 C14 H11 109.470 no
C12 C14 H12 109.467 no
H10 C14 H11 109.475 no
H10 C14 H12 109.472 no
H11 C14 H12 109.472 no
C16 C17 H13 109.470 no
C16 C17 H14 109.468 no
C16 C17 H15 109.473 no
H13 C17 H14 109.468 no
H13 C17 H15 109.475 no
H14 C17 H15 109.473 no
C16 C18 H16 109.469 no
C16 C18 H17 109.468 no
C16 C18 H18 109.471 no
H16 C18 H17 109.471 no
H16 C18 H18 109.475 no
H17 C18 H18 109.474 no
C16 C19 H19 109.467 no
C16 C19 H20 109.470 no
C16 C19 H21 109.467 no
H19 C19 H20 109.476 no
H19 C19 H21 109.472 no
H20 C19 H21 109.475 no
C20 C21 H22 119.323 no
C22 C21 H22 119.325 no
C21 C22 H23 119.902 no
C23 C22 H23 119.900 no
C23 C24 H24 120.621 no
C25 C24 H24 120.623 no
C20 C25 H25 118.857 no
C24 C25 H25 118.855 no
O4 C26 H26 109.469 no
O4 C26 H27 109.467 no
O4 C26 H28 109.469 no
H26 C26 H27 109.474 no
H26 C26 H28 109.476 no
H27 C26 H28 109.472 no
C27 C28 H29 119.473 no
C29 C28 H29 119.474 no
C28 C29 H30 120.561 no
C30 C29 H30 120.563 no
C30 C31 H31 120.456 no
C32 C31 H31 120.453 no
C27 C32 H32 119.141 no
C31 C32 H32 119.137 no
C5 C33 H33 109.468 no
C5 C33 H34 109.468 no
C5 C33 H35 109.468 no
H33 C33 H34 109.474 no
H33 C33 H35 109.474 no
H34 C33 H35 109.474 no

loop_
_geom_bond_atom_site_label_1
_geom_bond_atom_site_label_2
_geom_bond_distance
_geom_bond_publ_flag
O1 C10 1.374(3) yes
O2 C2 1.436(3) yes
O2 C15 1.331(3) yes
O4 C23 1.378(3) yes
O4 C26 1.417(3) yes
O5 N2 1.227(3) yes
O6 N2 1.229(3) yes
O7 O8 0.845(4) yes
O7 C15 1.303(5) yes
O8 C15 1.221(4) yes
N1 C1 1.393(3) yes
N1 C6 1.405(3) yes
N1 C7 1.449(3) yes
N2 C30 1.466(3) yes
C1 C2 1.330(3) yes
C2 C3 1.498(4) yes
C3 C4 1.537(4) yes
C3 C20 1.523(3) yes
C4 C5 1.528(3) yes
C4 C27 1.526(4) yes
C5 C6 1.327(4) yes
C5 C33 1.503(4) yes
C7 C8 1.400(4) yes
C7 C12 1.400(4) yes
C8 C9 1.397(4) yes
C8 C13 1.494(4) yes
C9 C10 1.376(4) yes
C10 C11 1.383(4) yes
C11 C12 1.393(3) yes
C12 C14 1.509(4) yes
C15 C16 1.500(4) yes
C16 C17 1.516(5) yes
C16 C18 1.522(4) yes
C16 C19 1.514(5) yes
C20 C21 1.395(3) yes
C20 C25 1.379(4) yes
C21 C22 1.375(4) yes
C22 C23 1.387(4) yes
C23 C24 1.386(4) yes
C24 C25 1.394(4) yes
C27 C28 1.395(4) yes
C27 C32 1.393(4) yes
C28 C29 1.392(4) yes
C29 C30 1.374(4) yes
C30 C31 1.382(4) yes
C31 C32 1.370(4) yes
O1 H36 1.021 no
O1 H37 0.990 no
C1 H1 0.950 no
C3 H2 0.950 no
C4 H3 0.950 no
C6 H4 0.950 no
C9 H5 0.950 no
C11 H6 0.950 no
C13 H7 0.950 no
C13 H8 0.950 no
C13 H9 0.950 no
C14 H10 0.950 no
C14 H11 0.950 no
C14 H12 0.950 no
C17 H13 0.950 no
C17 H14 0.950 no
C17 H15 0.950 no
C18 H16 0.950 no
C18 H17 0.950 no
C18 H18 0.950 no
C19 H19 0.950 no
C19 H20 0.950 no
C19 H21 0.950 no
C21 H22 0.950 no
C22 H23 0.950 no
C24 H24 0.950 no
C25 H25 0.950 no
C26 H26 0.950 no
C26 H27 0.950 no
C26 H28 0.950 no
C28 H29 0.950 no
C29 H30 0.950 no
C31 H31 0.950 no
C32 H32 0.950 no
C33 H33 0.950 no
C33 H34 0.950 no
C33 H35 0.950 no

loop_
_geom_contact_atom_site_label_1
_geom_contact_atom_site_label_2
_geom_contact_distance
_geom_contact_site_symmetry_2
O1 O8 2.708(5) 2_665
O1 O1 2.713(4) 2_675
O1 O7 3.249(6) 2_665
O1 C29 3.487(4) 2_665
O1 C11 3.575(3) 2_675
O1 C10 3.579(3) 2_675
O2 C22 3.368(3) 2_666
O4 C14 3.589(4) 2_666
O5 C26 3.141(4) 1_554
O5 C18 3.257(4) 2_655
O5 C4 3.379(3) 2_555
O5 C27 3.392(3) 2_555
O6 C26 3.560(4) 1_554
O8 C9 3.579(6) 2_665
O8 C10 3.587(6) 2_665
N2 C26 3.205(4) 1_554
N2 C27 3.486(3) 2_555
N2 C28 3.500(3) 2_555
C14 C23 3.526(4) 2_666
C17 C22 3.595(4) 2_666
C19 C19 3.598(9) 2_656
C29 C30 3.541(4) 2_555
C29 C31 3.560(4) 2_555

loop_
_geom_torsion_atom_site_label_1
_geom_torsion_atom_site_label_2
_geom_torsion_atom_site_label_3
_geom_torsion_atom_site_label_4
_geom_torsion
_geom_torsion_site_symmetry_1
_geom_torsion_site_symmetry_2
_geom_torsion_site_symmetry_3
_geom_torsion_site_symmetry_4
_geom_torsion_publ_flag
O1 C10 C9 C8 -178.6(2) 1_555 1_555 1_555 1_555 yes
O1 C10 C11 C12 179.6(2) 1_555 1_555 1_555 1_555 yes
O2 C2 C1 N1 -166.8(2) 1_555 1_555 1_555 1_555 yes
O2 C2 C3 C4 -171.6(2) 1_555 1_555 1_555 1_555 yes
O2 C2 C3 C20 63.5(2) 1_555 1_555 1_555 1_555 yes
O2 C15 O7 O8 93.8(5) 1_555 1_555 1_555 1_555 yes
O2 C15 O8 O7 -109.5(4) 1_555 1_555 1_555 1_555 yes
O2 C15 C16 C17 -26.7(4) 1_555 1_555 1_555 1_555 yes
O2 C15 C16 C18 -149.0(3) 1_555 1_555 1_555 1_555 yes
O2 C15 C16 C19 93.7(3) 1_555 1_555 1_555 1_555 yes
O4 C23 C22 C21 179.0(2) 1_555 1_555 1_555 1_555 yes
O4 C23 C24 C25 -178.7(2) 1_555 1_555 1_555 1_555 yes
O5 N2 C30 C29 1.5(3) 1_555 1_555 1_555 1_555 yes
O5 N2 C30 C31 -177.2(2) 1_555 1_555 1_555 1_555 yes
O6 N2 C30 C29 -178.5(2) 1_555 1_555 1_555 1_555 yes
O6 N2 C30 C31 2.7(3) 1_555 1_555 1_555 1_555 yes
O7 O8 C15 C16 88.7(5) 1_555 1_555 1_555 1_555 yes
O7 C15 O2 C2 -16.3(5) 1_555 1_555 1_555 1_555 yes
O7 C15 C16 C17 -179.8(4) 1_555 1_555 1_555 1_555 yes
O7 C15 C16 C18 57.9(4) 1_555 1_555 1_555 1_555 yes
O7 C15 C16 C19 -59.4(4) 1_555 1_555 1_555 1_555 yes
O8 O7 C15 C16 -115.7(4) 1_555 1_555 1_555 1_555 yes
O8 C15 O2 C2 28.5(4) 1_555 1_555 1_555 1_555 yes
O8 C15 C16 C17 135.5(4) 1_555 1_555 1_555 1_555 yes
O8 C15 C16 C18 13.2(5) 1_555 1_555 1_555 1_555 yes
O8 C15 C16 C19 -104.1(4) 1_555 1_555 1_555 1_555 yes
N1 C1 C2 C3 3.1(5) 1_555 1_555 1_555 1_555 yes
N1 C6 C5 C4 -10.0(4) 1_555 1_555 1_555 1_555 yes
N1 C6 C5 C33 170.0(2) 1_555 1_555 1_555 1_555 yes
N1 C7 C8 C9 179.6(2) 1_555 1_555 1_555 1_555 yes
N1 C7 C8 C13 -0.1(4) 1_555 1_555 1_555 1_555 yes
N1 C7 C12 C11 -178.7(2) 1_555 1_555 1_555 1_555 yes
N1 C7 C12 C14 -0.5(4) 1_555 1_555 1_555 1_555 yes
N2 C30 C29 C28 -177.7(2) 1_555 1_555 1_555 1_555 yes
N2 C30 C31 C32 177.6(2) 1_555 1_555 1_555 1_555 yes
C1 N1 C6 C5 -36.3(4) 1_555 1_555 1_555 1_555 yes
C1 N1 C7 C8 91.6(3) 1_555 1_555 1_555 1_555 yes
C1 N1 C7 C12 -88.7(3) 1_555 1_555 1_555 1_555 yes
C1 C2 O2 C15 -115.6(3) 1_555 1_555 1_555 1_555 yes
C1 C2 C3 C4 18.4(4) 1_555 1_555 1_555 1_555 yes
C1 C2 C3 C20 -106.5(3) 1_555 1_555 1_555 1_555 yes
C2 O2 C15 C16 -167.5(2) 1_555 1_555 1_555 1_555 yes
C2 C1 N1 C6 22.7(4) 1_555 1_555 1_555 1_555 yes
C2 C1 N1 C7 -177.0(2) 1_555 1_555 1_555 1_555 yes
C2 C3 C4 C5 -61.7(3) 1_555 1_555 1_555 1_555 yes
C2 C3 C4 C27 69.6(3) 1_555 1_555 1_555 1_555 yes
C2 C3 C20 C21 31.9(3) 1_555 1_555 1_555 1_555 yes
C2 C3 C20 C25 -150.9(2) 1_555 1_555 1_555 1_555 yes
C3 C2 O2 C15 72.3(3) 1_555 1_555 1_555 1_555 yes
C3 C4 C5 C6 67.4(3) 1_555 1_555 1_555 1_555 yes
C3 C4 C5 C33 -112.6(3) 1_555 1_555 1_555 1_555 yes
C3 C4 C27 C28 2.2(3) 1_555 1_555 1_555 1_555 yes
C3 C4 C27 C32 177.3(2) 1_555 1_555 1_555 1_555 yes
C3 C20 C21 C22 176.6(2) 1_555 1_555 1_555 1_555 yes
C3 C20 C25 C24 -176.5(2) 1_555 1_555 1_555 1_555 yes
C4 C3 C20 C21 -94.5(3) 1_555 1_555 1_555 1_555 yes
C4 C3 C20 C25 82.8(3) 1_555 1_555 1_555 1_555 yes
C4 C27 C28 C29 173.9(2) 1_555 1_555 1_555 1_555 yes
C4 C27 C32 C31 -174.2(2) 1_555 1_555 1_555 1_555 yes
C5 C4 C3 C20 65.3(3) 1_555 1_555 1_555 1_555 yes
C5 C4 C27 C28 133.8(2) 1_555 1_555 1_555 1_555 yes
C5 C4 C27 C32 -51.1(3) 1_555 1_555 1_555 1_555 yes
C5 C6 N1 C7 163.4(3) 1_555 1_555 1_555 1_555 yes
C6 N1 C7 C8 -106.9(3) 1_555 1_555 1_555 1_555 yes
C6 N1 C7 C12 72.8(3) 1_555 1_555 1_555 1_555 yes
C6 C5 C4 C27 -65.6(3) 1_555 1_555 1_555 1_555 yes
C7 C8 C9 C10 -1.2(4) 1_555 1_555 1_555 1_555 yes
C7 C12 C11 C10 -0.7(4) 1_555 1_555 1_555 1_555 yes
C8 C7 C12 C11 1.1(4) 1_555 1_555 1_555 1_555 yes
C8 C7 C12 C14 179.2(2) 1_555 1_555 1_555 1_555 yes
C8 C9 C10 C11 1.6(4) 1_555 1_555 1_555 1_555 yes
C9 C8 C7 C12 -0.1(4) 1_555 1_555 1_555 1_555 yes
C9 C10 C11 C12 -0.6(4) 1_555 1_555 1_555 1_555 yes
C10 C9 C8 C13 178.5(2) 1_555 1_555 1_555 1_555 yes
C10 C11 C12 C14 -178.9(3) 1_555 1_555 1_555 1_555 yes
C12 C7 C8 C13 -179.9(2) 1_555 1_555 1_555 1_555 yes
C20 C3 C4 C27 -163.4(2) 1_555 1_555 1_555 1_555 yes
C20 C21 C22 C23 0.3(4) 1_555 1_555 1_555 1_555 yes
C20 C25 C24 C23 -0.7(4) 1_555 1_555 1_555 1_555 yes
C21 C20 C25 C24 0.9(4) 1_555 1_555 1_555 1_555 yes
C21 C22 C23 C24 -0.1(4) 1_555 1_555 1_555 1_555 yes
C22 C21 C20 C25 -0.7(4) 1_555 1_555 1_555 1_555 yes
C22 C23 O4 C26 -176.6(3) 1_555 1_555 1_555 1_555 yes
C22 C23 C24 C25 0.3(4) 1_555 1_555 1_555 1_555 yes
C24 C23 O4 C26 2.5(4) 1_555 1_555 1_555 1_555 yes
C27 C4 C5 C33 114.4(2) 1_555 1_555 1_555 1_555 yes
C27 C28 C29 C30 0.1(4) 1_555 1_555 1_555 1_555 yes
C27 C32 C31 C30 0.0(4) 1_555 1_555 1_555 1_555 yes
C28 C27 C32 C31 1.1(4) 1_555 1_555 1_555 1_555 yes
C28 C29 C30 C31 1.1(4) 1_555 1_555 1_555 1_555 yes
C29 C28 C27 C32 -1.2(4) 1_555 1_555 1_555 1_555 yes
C29 C30 C31 C32 -1.2(4) 1_555 1_555 1_555 1_555 yes
